data_7132803
loop_
_publ_author_name
'Li, Zheyao'
'Zhang, Huiwen'
'Zhao, Lin'
'Ma, Yueyue'
'Wu, Qiufang'
'Ren, Haosong'
'Lin, Zhongren'
'Zheng, Jun'
'Yu, Xinhong'

_publ_section_title
;
 Metal-free &#x3b2;,&#x3b3;-C(sp<sup>3</sup>)-H difunctionalization of
 propanols: DMP-initiated asymmetric spirocyclopropanation.
;
_journal_issue 26
_journal_name_full 'Chemical communications (Cambridge, England)'
_journal_page_first 3579
_journal_page_last 3582
_journal_paper_doi 10.1039/d4cc00116h
_journal_volume 60
_journal_year 2024
_chemical_absolute_configuration ad
_chemical_formula_sum 'C19 H17 Br O2'
_chemical_formula_weight 357.23
_space_group_crystal_system orthorhombic
_space_group_IT_number 19
_space_group_name_Hall 'P 2ac 2ab'
_space_group_name_H-M_alt 'P 21 21 21'
_atom_sites_solution_hydrogens geom
_audit_creation_method SHELXL-2013
_audit_update_record
;
2021-11-10 deposited with the CCDC.	2024-03-06 downloaded from the CCDC.
;
_cell_angle_alpha 90
_cell_angle_beta 90
_cell_angle_gamma 90
_cell_formula_units_Z 4
_cell_length_a 7.1586(8)
_cell_length_b 11.9651(14)
_cell_length_c 18.845(2)
_cell_measurement_reflns_used 1415
_cell_measurement_temperature 293(2)
_cell_measurement_theta_max 37.841
_cell_measurement_theta_min 5.503
_cell_volume 1614.1(3)
_computing_cell_refinement 'Bruker SMART'
_computing_data_collection 'Bruker SMART'
_computing_data_reduction 'Bruker SHELXTL'
_computing_molecular_graphics 'Bruker SHELXTL'
_computing_publication_material 'Bruker SHELXTL'
_computing_structure_refinement 'SHELXL-2013 (Sheldrick, 2013)'
_computing_structure_solution 'Bruker SHELXTL'
_diffrn_ambient_temperature 293(2)
_diffrn_measured_fraction_theta_full 1.000
_diffrn_measured_fraction_theta_max 1.000
_diffrn_measurement_device_type 'CCD area detector'
_diffrn_measurement_method 'phi and omega scans'
_diffrn_radiation_type MoK\a
_diffrn_radiation_wavelength 0.71073
_diffrn_reflns_av_R_equivalents 0.0622
_diffrn_reflns_av_unetI/netI 0.0741
_diffrn_reflns_Laue_measured_fraction_full 1.000
_diffrn_reflns_Laue_measured_fraction_max 1.000
_diffrn_reflns_limit_h_max 8
_diffrn_reflns_limit_h_min -8
_diffrn_reflns_limit_k_max 13
_diffrn_reflns_limit_k_min -14
_diffrn_reflns_limit_l_max 22
_diffrn_reflns_limit_l_min -18
_diffrn_reflns_number 9465
_diffrn_reflns_point_group_measured_fraction_full 1.000
_diffrn_reflns_point_group_measured_fraction_max 1.000
_diffrn_reflns_theta_full 25.242
_diffrn_reflns_theta_max 25.489
_diffrn_reflns_theta_min 2.016
_exptl_absorpt_coefficient_mu 2.551
_exptl_absorpt_correction_T_max 0.7456
_exptl_absorpt_correction_T_min 0.4904
_exptl_absorpt_correction_type multi-scan
_exptl_absorpt_process_details sadabs
_exptl_crystal_colour colorless
_exptl_crystal_density_diffrn 1.470
_exptl_crystal_description prismatic
_exptl_crystal_F_000 728
_exptl_crystal_size_max 0.210
_exptl_crystal_size_mid 0.170
_exptl_crystal_size_min 0.120
_refine_diff_density_max 0.341
_refine_diff_density_min -0.336
_refine_diff_density_rms 0.051
_refine_ls_abs_structure_details
; 
 Flack x determined using 701 quotients [(I+)-(I-)]/[(I+)+(I-)] 
 (Parsons and Flack (2004), Acta Cryst. A60, s61). 
;
_refine_ls_abs_structure_Flack 0.011(12)
_refine_ls_extinction_method none
_refine_ls_goodness_of_fit_ref 1.010
_refine_ls_hydrogen_treatment constr
_refine_ls_matrix_type full
_refine_ls_number_parameters 200
_refine_ls_number_reflns 3005
_refine_ls_number_restraints 0
_refine_ls_restrained_S_all 1.010
_refine_ls_R_factor_all 0.0708
_refine_ls_R_factor_gt 0.0446
_refine_ls_shift/su_max 0.000
_refine_ls_shift/su_mean 0.000
_refine_ls_structure_factor_coef Fsqd
_refine_ls_weighting_details 'w=1/[\s^2^(Fo^2^)+(0.0253P)^2^] where P=(Fo^2^+2Fc^2^)/3'
_refine_ls_weighting_scheme calc
_refine_ls_wR_factor_gt 0.0886
_refine_ls_wR_factor_ref 0.0981
_reflns_Friedel_coverage 0.720
_reflns_Friedel_fraction_full 1.000
_reflns_Friedel_fraction_max 1.000
_reflns_number_gt 2135
_reflns_number_total 3005
_reflns_threshold_expression 'I > 2\s(I)'
_cod_data_source_file d4cc00116h2.cif
_cod_data_source_block cd15018
_cod_depositor_comments 'Adding full bibliography for 7132803.cif.'
_cod_original_cell_volume 1614.2(3)
_cod_database_code 7132803
_shelx_space_group_comment
; 
The symmetry employed for this shelxl refinement is uniquely defined 
by the following loop, which should always be used as a source of 
symmetry information in preference to the above space-group names. 
They are only intended as comments. 
;
_shelx_estimated_absorpt_t_min 0.616
_shelx_estimated_absorpt_t_max 0.749
_shelxl_version_number 2013-4

loop_
_space_group_symop_operation_xyz
'x, y, z'
'-x+1/2, -y, z+1/2'
'-x, y+1/2, -z+1/2'
'x+1/2, -y+1/2, -z'

loop_
_atom_site_label
_atom_site_type_symbol
_atom_site_fract_x
_atom_site_fract_y
_atom_site_fract_z
_atom_site_U_iso_or_equiv
_atom_site_adp_type
_atom_site_occupancy
_atom_site_site_symmetry_order
_atom_site_calc_flag
_atom_site_refinement_flags_posn
_atom_site_refinement_flags_adp
_atom_site_refinement_flags_occupancy
_atom_site_disorder_assembly
_atom_site_disorder_group
Br1 Br -0.01159(9) 0.36152(6) 0.05895(3) 0.0774(3) Uani 1 1 d . . . . .
O1 O 0.4332(5) 0.2138(4) 0.3147(2) 0.0573(11) Uani 1 1 d . . . . .
O2 O 1.0524(5) 0.1566(4) 0.3222(2) 0.0665(12) Uani 1 1 d . . . . .
H2 H 1.1637 0.1624 0.3317 0.100 Uiso 1 1 calc R U . . .
C1 C 0.5178(8) 0.2860(5) 0.3452(3) 0.0443(12) Uani 1 1 d . . . . .
C2 C 0.4541(9) 0.3333(6) 0.4145(3) 0.0689(19) Uani 1 1 d . . . . .
H2A H 0.3480 0.2913 0.4321 0.083 Uiso 1 1 calc R U . . .
H2B H 0.4161 0.4105 0.4083 0.083 Uiso 1 1 calc R U . . .
C3 C 0.6131(10) 0.3266(7) 0.4665(3) 0.075(2) Uani 1 1 d . . . . .
H3A H 0.5721 0.3532 0.5125 0.090 Uiso 1 1 calc R U . . .
H3B H 0.6528 0.2495 0.4715 0.090 Uiso 1 1 calc R U . . .
C4 C 0.7738(8) 0.3966(5) 0.4408(3) 0.0546(15) Uani 1 1 d . . . . .
C5 C 0.8845(11) 0.4587(6) 0.4871(3) 0.071(2) Uani 1 1 d . . . . .
H5 H 0.8641 0.4530 0.5357 0.086 Uiso 1 1 calc R U . . .
C6 C 1.0199(12) 0.5265(6) 0.4633(4) 0.077(2) Uani 1 1 d . . . . .
H6 H 1.0916 0.5669 0.4956 0.092 Uiso 1 1 calc R U . . .
C7 C 1.0539(9) 0.5372(5) 0.3923(4) 0.071(2) Uani 1 1 d . . . . .
H7 H 1.1461 0.5856 0.3762 0.086 Uiso 1 1 calc R U . . .
C8 C 0.9502(8) 0.4753(5) 0.3448(3) 0.0556(16) Uani 1 1 d . . . . .
H8 H 0.9735 0.4826 0.2965 0.067 Uiso 1 1 calc R U . . .
C9 C 0.8111(7) 0.4021(5) 0.3679(3) 0.0420(14) Uani 1 1 d . . . . .
C10 C 0.7007(7) 0.3296(4) 0.3186(3) 0.0395(13) Uani 1 1 d . . . . .
C11 C 0.7080(7) 0.3486(5) 0.2368(3) 0.0393(12) Uani 1 1 d . . . . .
H11 H 0.7972 0.4067 0.2227 0.047 Uiso 1 1 calc R U . . .
C12 C 0.7984(8) 0.2486(5) 0.2673(3) 0.0406(13) Uani 1 1 d . . . . .
H12 H 0.7285 0.1793 0.2590 0.049 Uiso 1 1 calc R U . . .
C13 C 1.0060(9) 0.2326(4) 0.2679(3) 0.0489(13) Uani 1 1 d . . . . .
H13A H 1.0475 0.2039 0.2225 0.059 Uiso 1 1 calc R U . . .
H13B H 1.0677 0.3036 0.2763 0.059 Uiso 1 1 calc R U . . .
C14 C 0.5348(7) 0.3481(4) 0.1930(2) 0.0384(12) Uani 1 1 d . . . . .
C15 C 0.4803(10) 0.2569(4) 0.1538(3) 0.0501(14) Uani 1 1 d . . . . .
H15 H 0.5528 0.1924 0.1541 0.060 Uiso 1 1 calc R U . . .
C16 C 0.3177(8) 0.2604(5) 0.1137(3) 0.0512(15) Uani 1 1 d . . . . .
H16 H 0.2806 0.1983 0.0875 0.061 Uiso 1 1 calc R U . . .
C17 C 0.2127(7) 0.3554(6) 0.1129(3) 0.0465(14) Uani 1 1 d . . . . .
C18 C 0.2658(8) 0.4488(5) 0.1505(3) 0.0535(16) Uani 1 1 d . . . . .
H18 H 0.1934 0.5133 0.1495 0.064 Uiso 1 1 calc R U . . .
C19 C 0.4283(8) 0.4449(5) 0.1899(3) 0.0499(15) Uani 1 1 d . . . . .
H19 H 0.4670 0.5081 0.2147 0.060 Uiso 1 1 calc R U . . .

loop_
_atom_site_aniso_label
_atom_site_aniso_U_11
_atom_site_aniso_U_22
_atom_site_aniso_U_33
_atom_site_aniso_U_23
_atom_site_aniso_U_13
_atom_site_aniso_U_12
Br1 0.0557(4) 0.1044(6) 0.0720(4) 0.0060(4) -0.0268(4) 0.0023(5)
O1 0.033(2) 0.072(3) 0.066(3) 0.008(2) -0.0021(19) -0.015(2)
O2 0.031(2) 0.076(3) 0.092(3) 0.032(2) -0.007(2) -0.006(2)
C1 0.031(3) 0.055(4) 0.047(3) 0.008(2) -0.004(3) 0.006(3)
C2 0.047(4) 0.090(5) 0.069(4) 0.005(3) 0.019(3) 0.002(4)
C3 0.078(5) 0.101(6) 0.047(4) 0.000(3) 0.004(3) 0.001(4)
C4 0.061(4) 0.053(4) 0.050(4) -0.001(3) -0.014(3) 0.009(3)
C5 0.093(6) 0.066(5) 0.055(4) -0.012(4) -0.030(4) 0.018(4)
C6 0.081(6) 0.057(5) 0.092(5) -0.019(4) -0.044(5) -0.003(5)
C7 0.056(5) 0.062(5) 0.096(5) -0.007(4) -0.024(4) -0.005(4)
C8 0.054(4) 0.051(4) 0.062(4) -0.002(3) -0.008(3) -0.010(3)
C9 0.038(3) 0.039(3) 0.049(4) -0.002(2) -0.008(3) 0.005(3)
C10 0.030(3) 0.043(4) 0.046(3) 0.006(2) 0.000(2) 0.000(2)
C11 0.031(3) 0.044(3) 0.043(3) 0.004(2) 0.000(2) -0.006(3)
C12 0.034(3) 0.042(3) 0.046(3) -0.004(2) -0.001(2) 0.001(3)
C13 0.032(3) 0.054(3) 0.060(3) 0.000(3) 0.003(3) -0.001(3)
C14 0.033(3) 0.044(3) 0.039(3) 0.001(2) 0.001(2) -0.001(3)
C15 0.047(4) 0.050(3) 0.053(3) -0.008(2) -0.002(3) 0.007(3)
C16 0.045(4) 0.061(4) 0.047(3) -0.012(3) -0.004(3) -0.002(3)
C17 0.035(3) 0.070(4) 0.035(3) 0.004(3) -0.007(2) -0.001(3)
C18 0.054(4) 0.044(4) 0.062(4) 0.005(3) -0.008(3) 0.010(3)
C19 0.053(4) 0.044(4) 0.053(3) -0.008(3) -0.015(3) 0.002(3)

loop_
_atom_type_symbol
_atom_type_description
_atom_type_scat_dispersion_real
_atom_type_scat_dispersion_imag
_atom_type_scat_source
C C 0.0033 0.0016 'International Tables Vol C Tables 4.2.6.8 and 6.1.1.4'
H H 0.0000 0.0000 'International Tables Vol C Tables 4.2.6.8 and 6.1.1.4'
O O 0.0106 0.0060 'International Tables Vol C Tables 4.2.6.8 and 6.1.1.4'
Br Br -0.2901 2.4595 'International Tables Vol C Tables 4.2.6.8 and 6.1.1.4'

loop_
_geom_angle_atom_site_label_1
_geom_angle_atom_site_label_2
_geom_angle_atom_site_label_3
_geom_angle
_geom_angle_site_symmetry_1
_geom_angle_site_symmetry_3
_geom_angle_publ_flag
C13 O2 H2 109.5 . . ?
O1 C1 C2 122.5(5) . . ?
O1 C1 C10 122.1(5) . . ?
C2 C1 C10 115.3(5) . . ?
C1 C2 C3 108.6(5) . . ?
C1 C2 H2A 110.0 . . ?
C3 C2 H2A 110.0 . . ?
C1 C2 H2B 110.0 . . ?
C3 C2 H2B 110.0 . . ?
H2A C2 H2B 108.4 . . ?
C4 C3 C2 109.9(5) . . ?
C4 C3 H3A 109.7 . . ?
C2 C3 H3A 109.7 . . ?
C4 C3 H3B 109.7 . . ?
C2 C3 H3B 109.7 . . ?
H3A C3 H3B 108.2 . . ?
C5 C4 C9 118.8(6) . . ?
C5 C4 C3 122.0(6) . . ?
C9 C4 C3 119.2(5) . . ?
C6 C5 C4 121.6(6) . . ?
C6 C5 H5 119.2 . . ?
C4 C5 H5 119.2 . . ?
C5 C6 C7 120.8(6) . . ?
C5 C6 H6 119.6 . . ?
C7 C6 H6 119.6 . . ?
C6 C7 C8 119.4(7) . . ?
C6 C7 H7 120.3 . . ?
C8 C7 H7 120.3 . . ?
C7 C8 C9 121.2(6) . . ?
C7 C8 H8 119.4 . . ?
C9 C8 H8 119.4 . . ?
C8 C9 C4 118.1(5) . . ?
C8 C9 C10 123.2(5) . . ?
C4 C9 C10 118.7(5) . . ?
C1 C10 C9 117.1(5) . . ?
C1 C10 C12 112.9(4) . . ?
C9 C10 C12 121.0(4) . . ?
C1 C10 C11 114.4(4) . . ?
C9 C10 C11 120.7(4) . . ?
C12 C10 C11 57.0(3) . . ?
C12 C11 C14 125.2(5) . . ?
C12 C11 C10 60.8(3) . . ?
C14 C11 C10 121.3(4) . . ?
C12 C11 H11 113.2 . . ?
C14 C11 H11 113.2 . . ?
C10 C11 H11 113.2 . . ?
C11 C12 C13 122.7(5) . . ?
C11 C12 C10 62.2(3) . . ?
C13 C12 C10 121.7(4) . . ?
C11 C12 H12 113.6 . . ?
C13 C12 H12 113.6 . . ?
C10 C12 H12 113.6 . . ?
O2 C13 C12 108.8(5) . . ?
O2 C13 H13A 109.9 . . ?
C12 C13 H13A 109.9 . . ?
O2 C13 H13B 109.9 . . ?
C12 C13 H13B 109.9 . . ?
H13A C13 H13B 108.3 . . ?
C15 C14 C19 118.9(5) . . ?
C15 C14 C11 122.5(5) . . ?
C19 C14 C11 118.5(4) . . ?
C14 C15 C16 120.5(5) . . ?
C14 C15 H15 119.8 . . ?
C16 C15 H15 119.8 . . ?
C17 C16 C15 119.5(5) . . ?
C17 C16 H16 120.2 . . ?
C15 C16 H16 120.2 . . ?
C16 C17 C18 121.2(5) . . ?
C16 C17 Br1 120.2(4) . . ?
C18 C17 Br1 118.5(5) . . ?
C17 C18 C19 118.9(5) . . ?
C17 C18 H18 120.6 . . ?
C19 C18 H18 120.6 . . ?
C18 C19 C14 120.9(5) . . ?
C18 C19 H19 119.5 . . ?
C14 C19 H19 119.5 . . ?

loop_
_geom_bond_atom_site_label_1
_geom_bond_atom_site_label_2
_geom_bond_distance
_geom_bond_site_symmetry_2
_geom_bond_publ_flag
Br1 C17 1.901(5) . ?
O1 C1 1.201(6) . ?
O2 C13 1.408(6) . ?
O2 H2 0.8200 . ?
C1 C2 1.494(8) . ?
C1 C10 1.496(8) . ?
C2 C3 1.503(9) . ?
C2 H2A 0.9700 . ?
C2 H2B 0.9700 . ?
C3 C4 1.503(9) . ?
C3 H3A 0.9700 . ?
C3 H3B 0.9700 . ?
C4 C5 1.394(8) . ?
C4 C9 1.401(8) . ?
C5 C6 1.341(10) . ?
C5 H5 0.9300 . ?
C6 C7 1.366(9) . ?
C6 H6 0.9300 . ?
C7 C8 1.378(8) . ?
C7 H7 0.9300 . ?
C8 C9 1.396(8) . ?
C8 H8 0.9300 . ?
C9 C10 1.497(7) . ?
C10 C12 1.537(7) . ?
C10 C11 1.558(7) . ?
C11 C12 1.477(7) . ?
C11 C14 1.489(7) . ?
C11 H11 0.9800 . ?
C12 C13 1.499(9) . ?
C12 H12 0.9800 . ?
C13 H13A 0.9700 . ?
C13 H13B 0.9700 . ?
C14 C15 1.375(7) . ?
C14 C19 1.388(7) . ?
C15 C16 1.389(8) . ?
C15 H15 0.9300 . ?
C16 C17 1.364(8) . ?
C16 H16 0.9300 . ?
C17 C18 1.377(8) . ?
C18 C19 1.381(7) . ?
C18 H18 0.9300 . ?
C19 H19 0.9300 . ?

loop_
_geom_hbond_atom_site_label_D
_geom_hbond_atom_site_label_H
_geom_hbond_atom_site_label_A
_geom_hbond_distance_DH
_geom_hbond_distance_HA
_geom_hbond_distance_DA
_geom_hbond_angle_DHA
_geom_hbond_site_symmetry_A
C18 H18 O2 0.93 2.51 3.411(7) 162.1 3_655
O2 H2 O1 0.82 2.05 2.814(5) 155.0 1_655

loop_
_geom_torsion_atom_site_label_1
_geom_torsion_atom_site_label_2
_geom_torsion_atom_site_label_3
_geom_torsion_atom_site_label_4
_geom_torsion
_geom_torsion_site_symmetry_1
_geom_torsion_site_symmetry_2
_geom_torsion_site_symmetry_3
_geom_torsion_site_symmetry_4
_geom_torsion_publ_flag
O1 C1 C2 C3 127.3(6) . . . . ?
C10 C1 C2 C3 -49.1(7) . . . . ?
C1 C2 C3 C4 62.5(7) . . . . ?
C2 C3 C4 C5 142.2(6) . . . . ?
C2 C3 C4 C9 -36.2(8) . . . . ?
C9 C4 C5 C6 2.7(10) . . . . ?
C3 C4 C5 C6 -175.6(7) . . . . ?
C4 C5 C6 C7 0.1(11) . . . . ?
C5 C6 C7 C8 -1.5(10) . . . . ?
C6 C7 C8 C9 0.0(10) . . . . ?
C7 C8 C9 C4 2.7(9) . . . . ?
C7 C8 C9 C10 -177.2(5) . . . . ?
C5 C4 C9 C8 -4.0(8) . . . . ?
C3 C4 C9 C8 174.4(6) . . . . ?
C5 C4 C9 C10 175.9(5) . . . . ?
C3 C4 C9 C10 -5.7(8) . . . . ?
O1 C1 C10 C9 -168.1(5) . . . . ?
C2 C1 C10 C9 8.3(7) . . . . ?
O1 C1 C10 C12 -20.4(7) . . . . ?
C2 C1 C10 C12 156.0(5) . . . . ?
O1 C1 C10 C11 42.4(7) . . . . ?
C2 C1 C10 C11 -141.2(5) . . . . ?
C8 C9 C10 C1 -159.6(5) . . . . ?
C4 C9 C10 C1 20.4(7) . . . . ?
C8 C9 C10 C12 55.4(7) . . . . ?
C4 C9 C10 C12 -124.5(5) . . . . ?
C8 C9 C10 C11 -12.1(8) . . . . ?
C4 C9 C10 C11 167.9(5) . . . . ?
C1 C10 C11 C12 -102.4(5) . . . . ?
C9 C10 C11 C12 109.2(5) . . . . ?
C1 C10 C11 C14 13.2(7) . . . . ?
C9 C10 C11 C14 -135.1(5) . . . . ?
C12 C10 C11 C14 115.7(6) . . . . ?
C14 C11 C12 C13 138.9(5) . . . . ?
C10 C11 C12 C13 -111.6(5) . . . . ?
C14 C11 C12 C10 -109.5(5) . . . . ?
C1 C10 C12 C11 105.0(5) . . . . ?
C9 C10 C12 C11 -108.7(5) . . . . ?
C1 C10 C12 C13 -141.8(5) . . . . ?
C9 C10 C12 C13 4.5(8) . . . . ?
C11 C10 C12 C13 113.1(6) . . . . ?
C11 C12 C13 O2 157.3(5) . . . . ?
C10 C12 C13 O2 82.0(6) . . . . ?
C12 C11 C14 C15 -25.9(8) . . . . ?
C10 C11 C14 C15 -100.2(6) . . . . ?
C12 C11 C14 C19 156.5(5) . . . . ?
C10 C11 C14 C19 82.2(7) . . . . ?
C19 C14 C15 C16 -2.3(8) . . . . ?
C11 C14 C15 C16 -179.9(5) . . . . ?
C14 C15 C16 C17 0.6(8) . . . . ?
C15 C16 C17 C18 0.7(9) . . . . ?
C15 C16 C17 Br1 -179.4(4) . . . . ?
C16 C17 C18 C19 -0.2(9) . . . . ?
Br1 C17 C18 C19 179.9(4) . . . . ?
C17 C18 C19 C14 -1.5(9) . . . . ?
C15 C14 C19 C18 2.7(8) . . . . ?
C11 C14 C19 C18 -179.5(5) . . . . ?
